data_7034663
loop_
_publ_author_name
'Zhao, De-Chuan'
'Hu, Yang-Yang'
'Ding, Hong'
'Guo, Hai-Yang'
'Cui, Xiao-Bing'
'Zhang, Xiao'
'Huo, Qi-Sheng'
'Xu, Ji-Qing'

_publ_section_title
;
 Polyoxometalate-based organic-inorganic hybrid compounds containing
 transition metal mixed-organic-ligand complexes of N-containing and
 pyridinecarboxylate ligands.
;
_journal_issue 19
_journal_name_full 'Dalton transactions (Cambridge, England : 2003)'
_journal_page_first 8971
_journal_page_last 8983
_journal_paper_doi 10.1039/c5dt00201j
_journal_volume 44
_journal_year 2015
_chemical_formula_sum 'C84 H68 Cl6 Cu6 N14 O50 Si W12'
_chemical_formula_weight 4901.69
_chemical_name_systematic
; 
 ? 
;
_space_group_IT_number 2
_symmetry_cell_setting triclinic
_symmetry_space_group_name_Hall '-P 1'
_symmetry_space_group_name_H-M 'P -1'
_atom_sites_solution_hydrogens geom
_atom_sites_solution_primary direct
_atom_sites_solution_secondary difmap
_audit_creation_method SHELXL-97
_audit_update_record
;
2015-03-09 deposited with the CCDC.
2015-03-30 downloaded from the CCDC.
;
_cell_angle_alpha 71.19(3)
_cell_angle_beta 88.84(3)
_cell_angle_gamma 80.19(3)
_cell_formula_units_Z 1
_cell_length_a 11.702(2)
_cell_length_b 14.419(3)
_cell_length_c 18.071(4)
_cell_measurement_reflns_used 24255
_cell_measurement_temperature 293(2)
_cell_measurement_theta_max 27.53
_cell_measurement_theta_min 3.02
_cell_volume 2842.1(12)
_computing_data_collection 'Bruker XSCANS'
_computing_molecular_graphics 'Bruker SHELXTL'
_computing_publication_material 'Bruker SHELXTL'
_computing_structure_refinement 'SHELXL-97 (Sheldrick, 1997)'
_computing_structure_solution 'SHELXS-97 (Sheldrick, 1990)'
_diffrn_ambient_temperature 293(2)
_diffrn_measured_fraction_theta_full 0.982
_diffrn_measured_fraction_theta_max 0.982
_diffrn_measurement_device_type 'Bruker P4'
_diffrn_radiation_monochromator graphite
_diffrn_radiation_source 'fine-focus sealed tube'
_diffrn_radiation_type MoK\a
_diffrn_radiation_wavelength 0.71073
_diffrn_reflns_av_R_equivalents 0.0370
_diffrn_reflns_av_unetI/netI 0.0503
_diffrn_reflns_limit_h_max 15
_diffrn_reflns_limit_h_min -15
_diffrn_reflns_limit_k_max 18
_diffrn_reflns_limit_k_min -18
_diffrn_reflns_limit_l_max 23
_diffrn_reflns_limit_l_min -23
_diffrn_reflns_number 27840
_diffrn_reflns_theta_full 27.49
_diffrn_reflns_theta_max 27.49
_diffrn_reflns_theta_min 3.02
_exptl_absorpt_coefficient_mu 13.425
_exptl_absorpt_correction_T_max 0.1961
_exptl_absorpt_correction_T_min 0.1032
_exptl_absorpt_correction_type empirical
_exptl_crystal_colour blue
_exptl_crystal_density_diffrn 2.864
_exptl_crystal_density_method 'not measured'
_exptl_crystal_description block
_exptl_crystal_F_000 2247
_exptl_crystal_size_max 0.31
_exptl_crystal_size_mid 0.25
_exptl_crystal_size_min 0.18
_refine_diff_density_max 3.261
_refine_diff_density_min -1.761
_refine_diff_density_rms 0.279
_refine_ls_extinction_method none
_refine_ls_goodness_of_fit_ref 1.007
_refine_ls_hydrogen_treatment constr
_refine_ls_matrix_type full
_refine_ls_number_parameters 799
_refine_ls_number_reflns 12791
_refine_ls_number_restraints 67
_refine_ls_restrained_S_all 1.006
_refine_ls_R_factor_all 0.0666
_refine_ls_R_factor_gt 0.0558
_refine_ls_shift/su_max 0.010
_refine_ls_shift/su_mean 0.000
_refine_ls_structure_factor_coef Fsqd
_refine_ls_weighting_details 'calc w=1/[\s^2^(Fo^2^)+(0.0284P)^2^+101.7622P] where P=(Fo^2^+2Fc^2^)/3'
_refine_ls_weighting_scheme calc
_refine_ls_wR_factor_gt 0.1232
_refine_ls_wR_factor_ref 0.1295
_reflns_number_gt 10914
_reflns_number_total 12791
_reflns_threshold_expression >2sigma(I)
_cod_data_source_file c5dt00201j2.cif
_cod_data_source_block k2
_cod_depositor_comments 'Adding full bibliography for 7034662--7034666.cif.'
_cod_original_cell_volume 2842.1(10)
_cod_original_sg_symbol_H-M p-1
_cod_database_code 7034663

loop_
_symmetry_equiv_pos_as_xyz
'x, y, z'
'-x, -y, -z'

loop_
_atom_site_label
_atom_site_type_symbol
_atom_site_fract_x
_atom_site_fract_y
_atom_site_fract_z
_atom_site_U_iso_or_equiv
_atom_site_adp_type
_atom_site_occupancy
_atom_site_symmetry_multiplicity
_atom_site_calc_flag
_atom_site_refinement_flags
O23 O 0.7154(10) 0.3359(7) 0.1553(6) 0.048(3) Uani 1 1 d .
O24 O 0.6626(9) 0.3031(6) 0.0481(6) 0.042(2) Uani 1 1 d .
N13 N 0.6640(11) 0.6667(8) -0.0450(7) 0.043(3) Uani 1 1 d .
W1 W 0.07448(4) 0.70996(4) 0.53503(3) 0.03017(12) Uani 1 1 d .
W2 W -0.01184(4) 0.72536(3) 0.34480(3) 0.03018(12) Uani 1 1 d .
W3 W 0.18864(5) 0.37087(4) 0.39635(3) 0.03376(13) Uani 1 1 d .
W4 W 0.25899(4) 0.58447(4) 0.42779(3) 0.03500(13) Uani 1 1 d .
W5 W 0.27050(4) 0.36286(4) 0.58505(3) 0.03472(13) Uani 1 1 d .
W6 W 0.08039(4) 0.48597(4) 0.69063(3) 0.02985(12) Uani 1 1 d .
Si1 Si 0.0000 0.5000 0.5000 0.0241(9) Uani 1 2 d S
O1 O 0.0008(12) 0.4414(11) 0.4377(8) 0.019(3) Uani 0.50 1 d P
O2 O 0.0650(13) 0.4320(11) 0.5826(9) 0.026(3) Uani 0.50 1 d P
O3 O 0.1394(12) 0.4609(11) 0.4831(8) 0.020(3) Uani 0.50 1 d P
O4 O 0.0550(12) 0.5994(10) 0.4647(8) 0.019(3) Uani 0.50 1 d P
O5 O 0.2124(12) 0.6622(10) 0.4938(8) 0.078(4) Uani 1 1 d U
O6 O 0.3795(8) 0.6245(8) 0.3933(6) 0.044(2) Uani 1 1 d .
O7 O 0.2783(9) 0.3113(8) 0.3469(6) 0.053(3) Uani 1 1 d .
O8 O 0.3969(8) 0.2941(7) 0.6280(6) 0.047(2) Uani 1 1 d .
O9 O -0.1704(9) 0.7287(9) 0.3684(8) 0.068(4) Uani 1 1 d .
O10 O -0.0830(8) 0.7158(8) 0.5665(7) 0.065(4) Uani 1 1 d .
O11 O 0.1187(10) 0.4793(10) 0.7820(6) 0.062(3) Uani 1 1 d .
O12 O 0.1092(9) 0.8109(8) 0.5511(8) 0.060(3) Uani 1 1 d .
O13 O 0.1502(12) 0.6767(10) 0.3504(8) 0.074(4) Uani 1 1 d U
O14 O -0.0197(11) 0.8332(7) 0.2719(6) 0.055(3) Uani 1 1 d .
O15 O 0.3177(13) 0.4791(11) 0.5210(8) 0.078(4) Uani 1 1 d U
O16 O -0.0287(10) 0.6357(9) 0.2893(9) 0.075(4) Uani 1 1 d .
O17 O 0.1169(12) 0.6099(10) 0.6322(8) 0.071(3) Uani 1 1 d U
O18 O 0.2223(11) 0.4299(10) 0.6573(8) 0.069(3) Uani 1 1 d U
O19 O 0.0752(9) 0.4529(8) 0.3151(7) 0.065(4) Uani 1 1 d .
O20 O 0.2553(13) 0.4867(11) 0.3789(9) 0.081(4) Uani 1 1 d U
O21 O 0.0119(12) 0.7689(10) 0.4305(8) 0.076(4) Uani 1 1 d U
O22 O 0.2632(13) 0.3206(11) 0.4956(9) 0.083(4) Uani 1 1 d U
N1 N 0.6549(10) 0.2856(7) 0.3109(7) 0.038(3) Uani 1 1 d .
N2 N 0.7418(10) 0.0961(7) 0.3403(6) 0.034(2) Uani 1 1 d .
N3 N 0.7024(10) 0.0087(7) 0.1189(6) 0.034(2) Uani 1 1 d .
N4 N 0.7648(10) 0.1424(8) -0.0043(6) 0.038(3) Uani 1 1 d .
N5 N 0.2284(11) 0.1993(10) 0.1731(8) 0.047(3) Uani 1 1 d .
N6 N 0.3515(10) 0.0386(8) 0.1509(7) 0.040(3) Uani 1 1 d .
C1 C 0.6202(14) 0.3836(11) 0.2960(10) 0.051(4) Uani 1 1 d .
H1A H 0.6341 0.4272 0.2474 0.062 Uiso 1 1 calc R
C2 C 0.5639(14) 0.4222(13) 0.3513(11) 0.056(4) Uani 1 1 d .
H2A H 0.5423 0.4906 0.3398 0.068 Uiso 1 1 calc R
C3 C 0.5403(13) 0.3590(12) 0.4227(11) 0.054(4) Uani 1 1 d .
H3A H 0.5014 0.3844 0.4593 0.064 Uiso 1 1 calc R
C4 C 0.5748(12) 0.2565(10) 0.4403(9) 0.042(3) Uani 1 1 d .
C5 C 0.5560(14) 0.1845(11) 0.5118(9) 0.049(4) Uani 1 1 d .
H5A H 0.5142 0.2048 0.5499 0.059 Uiso 1 1 calc R
C6 C 0.5972(15) 0.0875(13) 0.5260(9) 0.058(4) Uani 1 1 d .
H6A H 0.5839 0.0417 0.5737 0.070 Uiso 1 1 calc R
C7 C 0.6620(12) 0.0532(11) 0.4680(8) 0.041(3) Uani 1 1 d .
C8 C 0.7098(16) -0.0485(13) 0.4820(10) 0.059(4) Uani 1 1 d .
H8A H 0.6983 -0.0972 0.5285 0.071 Uiso 1 1 calc R
C9 C 0.7737(15) -0.0718(13) 0.4240(11) 0.059(4) Uani 1 1 d .
H9A H 0.8077 -0.1376 0.4317 0.071 Uiso 1 1 calc R
C10 C 0.7886(14) 0.0014(10) 0.3535(8) 0.046(4) Uani 1 1 d .
H10A H 0.8322 -0.0165 0.3151 0.056 Uiso 1 1 calc R
C11 C 0.6785(12) 0.1206(9) 0.3974(8) 0.036(3) Uani 1 1 d .
C12 C 0.6340(11) 0.2242(9) 0.3826(8) 0.034(3) Uani 1 1 d .
C13 C 0.6738(13) -0.0574(11) 0.1836(8) 0.042(3) Uani 1 1 d .
H13A H 0.6307 -0.0353 0.2204 0.051 Uiso 1 1 calc R
C14 C 0.7066(16) -0.1590(12) 0.1975(9) 0.059(5) Uani 1 1 d .
H14A H 0.6817 -0.2035 0.2420 0.071 Uiso 1 1 calc R
C15 C 0.7740(14) -0.1942(10) 0.1478(9) 0.047(4) Uani 1 1 d .
H15A H 0.7979 -0.2623 0.1584 0.056 Uiso 1 1 calc R
C16 C 0.8071(13) -0.1265(11) 0.0800(10) 0.046(3) Uani 1 1 d .
C17 C 0.8780(13) -0.1549(12) 0.0216(11) 0.054(4) Uani 1 1 d .
H17A H 0.9045 -0.2218 0.0285 0.065 Uiso 1 1 calc R
C18 C 0.9058(13) -0.0854(11) -0.0424(10) 0.049(4) Uani 1 1 d .
H18A H 0.9489 -0.1048 -0.0804 0.058 Uiso 1 1 calc R
C19 C 0.8702(11) 0.0173(10) -0.0530(8) 0.037(3) Uani 1 1 d .
C20 C 0.8989(15) 0.0935(14) -0.1188(9) 0.054(4) Uani 1 1 d .
H20A H 0.9435 0.0777 -0.1577 0.065 Uiso 1 1 calc R
C21 C 0.8605(16) 0.1897(17) -0.1245(9) 0.069(5) Uani 1 1 d .
H21A H 0.8780 0.2407 -0.1675 0.083 Uiso 1 1 calc R
C22 C 0.7945(15) 0.2118(12) -0.0652(9) 0.052(4) Uani 1 1 d .
H22A H 0.7707 0.2781 -0.0690 0.063 Uiso 1 1 calc R
C23 C 0.8026(11) 0.0457(10) 0.0022(8) 0.036(3) Uani 1 1 d .
C24 C 0.7683(12) -0.0254(10) 0.0682(8) 0.038(3) Uani 1 1 d .
C25 C 0.4099(14) -0.0389(10) 0.1341(11) 0.052(4) Uani 1 1 d .
H25A H 0.4523 -0.0274 0.0889 0.063 Uiso 1 1 calc R
C26 C 0.4103(17) -0.1359(11) 0.1808(12) 0.064(5) Uani 1 1 d .
H26A H 0.4500 -0.1891 0.1669 0.076 Uiso 1 1 calc R
C27 C 0.3524(17) -0.1507(14) 0.2458(13) 0.072(5) Uani 1 1 d U
H27A H 0.3572 -0.2154 0.2799 0.087 Uiso 1 1 calc R
C28 C 0.2827(17) -0.0718(15) 0.2661(10) 0.064(5) Uani 1 1 d U
C29 C 0.210(2) -0.084(2) 0.3317(11) 0.095(9) Uani 1 1 d .
H29A H 0.2084 -0.1470 0.3667 0.114 Uiso 1 1 calc R
C30 C 0.144(2) -0.003(2) 0.3430(12) 0.102(10) Uani 1 1 d .
H30A H 0.0983 -0.0116 0.3864 0.122 Uiso 1 1 calc R
C31 C 0.1441(15) 0.0944(18) 0.2886(10) 0.070(6) Uani 1 1 d .
C32 C 0.074(2) 0.178(3) 0.2966(18) 0.111(11) Uani 1 1 d .
H32A H 0.0242 0.1731 0.3381 0.134 Uiso 1 1 calc R
C33 C 0.079(2) 0.267(2) 0.2411(19) 0.105(10) Uani 1 1 d .
H33A H 0.0288 0.3234 0.2439 0.126 Uiso 1 1 calc R
C34 C 0.1584(17) 0.2789(16) 0.1789(14) 0.079(6) Uani 1 1 d .
H34A H 0.1608 0.3414 0.1430 0.095 Uiso 1 1 calc R
C35 C 0.2160(13) 0.1088(15) 0.2258(9) 0.056(5) Uani 1 1 d .
C36 C 0.2868(13) 0.0259(11) 0.2138(8) 0.045(3) Uani 1 1 d .
C37 C 0.7090(19) 0.6302(12) 0.0263(11) 0.070(6) Uani 1 1 d .
H37A H 0.7333 0.6727 0.0496 0.084 Uiso 1 1 calc R
C38 C 0.7216(17) 0.5276(10) 0.0685(9) 0.060(5) Uani 1 1 d .
H38A H 0.7572 0.5025 0.1182 0.073 Uiso 1 1 calc R
C39 C 0.6820(11) 0.4665(10) 0.0367(8) 0.037(3) Uani 1 1 d .
C40 C 0.6341(12) 0.5061(10) -0.0388(8) 0.037(3) Uani 1 1 d .
H40A H 0.6064 0.4657 -0.0628 0.044 Uiso 1 1 calc R
C41 C 0.6280(13) 0.6085(10) -0.0788(9) 0.044(3) Uani 1 1 d .
H41A H 0.5980 0.6351 -0.1300 0.052 Uiso 1 1 calc R
C42 C 0.6873(12) 0.3570(9) 0.0853(8) 0.036(3) Uani 1 1 d .
Cu1 Cu 0.73565(15) 0.21231(12) 0.24259(9) 0.0387(4) Uani 1 1 d .
Cu2 Cu 0.67191(15) 0.15697(12) 0.08847(9) 0.0374(4) Uani 1 1 d .
Cu3 Cu 0.35207(15) 0.18470(11) 0.09657(9) 0.0365(4) Uani 1 1 d .
Cl1 Cl 0.8676(3) 0.1354(3) 0.1791(2) 0.0488(8) Uani 1 1 d .
Cl2 Cl 0.5459(3) 0.1653(3) 0.18728(19) 0.0393(7) Uani 1 1 d .
Cl3 Cl 0.4637(3) 0.1602(3) -0.0011(2) 0.0499(9) Uani 1 1 d .
OW2 O 0.967(3) 0.347(2) 0.0392(18) 0.203(11) Uani 1 1 d U
OW1 O 1.105(4) 0.542(3) 0.125(3) 0.297(17) Uani 1 1 d U
OW3 O 1.299(3) 0.552(3) 0.205(2) 0.261(15) Uani 1 1 d U

loop_
_atom_site_aniso_label
_atom_site_aniso_U_11
_atom_site_aniso_U_22
_atom_site_aniso_U_33
_atom_site_aniso_U_23
_atom_site_aniso_U_13
_atom_site_aniso_U_12
O23 0.074(7) 0.028(5) 0.040(5) -0.002(4) -0.011(5) -0.016(5)
O24 0.054(6) 0.027(4) 0.042(5) -0.006(4) 0.009(4) -0.013(4)
N13 0.066(8) 0.023(5) 0.034(6) 0.004(5) -0.008(5) -0.014(5)
W1 0.0274(2) 0.0289(2) 0.0417(3) -0.0184(2) 0.0051(2) -0.01192(19)
W2 0.0277(2) 0.0253(2) 0.0283(2) 0.00396(19) 0.00873(19) -0.00533(19)
W3 0.0444(3) 0.0277(2) 0.0307(3) -0.0117(2) 0.0150(2) -0.0075(2)
W4 0.0293(3) 0.0468(3) 0.0318(3) -0.0072(2) 0.0101(2) -0.0261(2)
W5 0.0284(3) 0.0267(2) 0.0433(3) -0.0030(2) -0.0106(2) -0.0041(2)
W6 0.0312(3) 0.0381(3) 0.0222(2) -0.0121(2) 0.00016(18) -0.0064(2)
Si1 0.025(2) 0.024(2) 0.024(2) -0.0051(17) 0.0044(17) -0.0093(17)
O1 0.014(7) 0.026(7) 0.020(7) -0.010(6) 0.005(5) -0.009(6)
O2 0.026(8) 0.027(8) 0.029(8) -0.012(7) 0.002(6) -0.008(6)
O3 0.018(7) 0.027(7) 0.017(7) -0.004(6) 0.002(5) -0.011(6)
O4 0.021(7) 0.014(6) 0.019(7) 0.000(6) 0.002(5) -0.006(6)
O5 0.077(4) 0.078(4) 0.077(4) -0.0258(15) 0.0028(10) -0.0120(12)
O6 0.034(5) 0.058(6) 0.045(5) -0.015(5) 0.011(4) -0.026(5)
O7 0.050(6) 0.044(6) 0.057(6) -0.016(5) 0.022(5) 0.006(5)
O8 0.030(5) 0.042(5) 0.067(7) -0.017(5) -0.007(5) 0.002(4)
O9 0.045(6) 0.073(8) 0.128(11) -0.075(8) 0.041(7) -0.041(6)
O10 0.022(5) 0.055(7) 0.082(8) 0.028(6) 0.003(5) -0.003(5)
O11 0.067(8) 0.095(9) 0.029(5) -0.017(6) 0.000(5) -0.038(7)
O12 0.040(6) 0.047(6) 0.102(9) -0.035(6) -0.014(6) -0.012(5)
O13 0.074(4) 0.075(4) 0.073(4) -0.0245(15) 0.0029(10) -0.0116(12)
O14 0.080(8) 0.035(5) 0.038(5) 0.002(4) 0.019(5) -0.008(5)
O15 0.079(4) 0.078(4) 0.078(4) -0.0253(16) 0.0019(10) -0.0148(12)
O16 0.038(6) 0.078(8) 0.147(13) -0.080(9) 0.044(7) -0.028(6)
O17 0.070(4) 0.071(4) 0.071(4) -0.0215(15) 0.0030(10) -0.0124(12)
O18 0.069(3) 0.069(3) 0.070(3) -0.0230(14) 0.0037(10) -0.0124(12)
O19 0.029(5) 0.047(6) 0.083(8) 0.033(6) 0.010(5) -0.013(5)
O20 0.082(4) 0.081(4) 0.081(4) -0.0260(16) 0.0020(10) -0.0153(12)
O21 0.075(4) 0.077(4) 0.075(4) -0.0250(15) 0.0028(10) -0.0121(12)
O22 0.084(4) 0.082(4) 0.082(4) -0.0265(16) 0.0024(10) -0.0156(12)
N1 0.043(6) 0.020(5) 0.047(7) -0.009(5) -0.003(5) 0.000(4)
N2 0.043(6) 0.026(5) 0.025(5) -0.002(4) -0.002(4) 0.002(4)
N3 0.042(6) 0.023(5) 0.029(5) 0.003(4) -0.002(4) -0.007(4)
N4 0.047(7) 0.040(6) 0.028(5) -0.009(5) 0.008(5) -0.015(5)
N5 0.040(7) 0.062(8) 0.057(8) -0.039(7) 0.013(6) -0.017(6)
N6 0.043(7) 0.037(6) 0.039(6) -0.006(5) 0.003(5) -0.018(5)
C1 0.058(10) 0.038(8) 0.062(10) -0.024(7) -0.010(8) -0.002(7)
C2 0.054(10) 0.054(9) 0.076(12) -0.045(9) -0.010(8) 0.000(8)
C3 0.042(9) 0.051(9) 0.078(12) -0.040(9) 0.004(8) 0.001(7)
C4 0.039(8) 0.037(7) 0.055(9) -0.023(7) 0.001(6) 0.000(6)
C5 0.056(10) 0.050(9) 0.043(8) -0.022(7) 0.015(7) 0.000(7)
C6 0.052(10) 0.067(11) 0.041(8) -0.007(8) 0.005(7) 0.005(8)
C7 0.038(7) 0.044(8) 0.041(7) -0.016(6) 0.006(6) -0.003(6)
C8 0.061(11) 0.060(10) 0.049(9) -0.008(8) -0.005(8) -0.007(8)
C9 0.053(10) 0.054(10) 0.067(11) -0.019(9) 0.003(8) -0.003(8)
C10 0.064(10) 0.039(7) 0.034(7) -0.014(6) -0.004(7) 0.003(7)
C11 0.043(7) 0.028(6) 0.037(7) -0.012(5) 0.001(6) 0.001(5)
C12 0.034(7) 0.034(6) 0.038(7) -0.017(6) -0.012(5) -0.005(5)
C13 0.044(8) 0.044(8) 0.029(6) 0.004(6) -0.004(6) -0.011(6)
C14 0.071(12) 0.046(9) 0.041(8) 0.017(7) -0.004(8) -0.017(8)
C15 0.051(9) 0.029(7) 0.055(9) -0.005(6) -0.013(7) -0.008(6)
C16 0.041(8) 0.045(8) 0.062(9) -0.027(7) -0.001(7) -0.013(6)
C17 0.038(8) 0.051(9) 0.083(12) -0.038(9) -0.002(8) 0.002(7)
C18 0.041(8) 0.052(9) 0.068(10) -0.040(8) 0.014(7) -0.009(7)
C19 0.033(7) 0.036(7) 0.041(7) -0.013(6) 0.009(5) -0.007(5)
C20 0.056(10) 0.071(11) 0.039(8) -0.023(8) 0.013(7) -0.013(8)
C21 0.070(12) 0.105(16) 0.029(8) -0.008(9) 0.023(8) -0.037(11)
C22 0.059(10) 0.041(8) 0.050(9) -0.002(7) 0.017(7) -0.016(7)
C23 0.036(7) 0.046(7) 0.035(7) -0.019(6) -0.001(5) -0.014(6)
C24 0.037(7) 0.042(7) 0.038(7) -0.015(6) 0.001(6) -0.012(6)
C25 0.051(9) 0.028(7) 0.074(11) -0.010(7) 0.006(8) -0.013(6)
C26 0.069(12) 0.027(7) 0.084(13) -0.003(8) -0.003(10) -0.007(7)
C27 0.065(12) 0.051(10) 0.089(15) -0.002(10) -0.009(11) -0.017(9)
C28 0.071(12) 0.079(11) 0.044(9) 0.000(8) 0.008(8) -0.057(9)
C29 0.13(2) 0.12(2) 0.040(10) 0.003(12) -0.009(12) -0.090(19)
C30 0.12(2) 0.17(3) 0.050(11) -0.039(15) 0.039(12) -0.12(2)
C31 0.053(10) 0.139(19) 0.051(10) -0.058(12) 0.019(8) -0.050(12)
C32 0.078(16) 0.20(3) 0.14(2) -0.14(3) 0.064(16) -0.078(19)
C33 0.064(14) 0.15(2) 0.17(3) -0.13(2) 0.030(16) -0.026(15)
C34 0.067(13) 0.082(14) 0.121(18) -0.074(14) 0.018(12) -0.026(11)
C35 0.039(8) 0.109(14) 0.041(8) -0.037(9) 0.017(6) -0.043(9)
C36 0.048(8) 0.051(8) 0.031(7) 0.002(6) -0.006(6) -0.027(7)
C37 0.114(16) 0.037(8) 0.062(11) -0.004(8) -0.031(11) -0.041(10)
C38 0.108(15) 0.026(7) 0.038(8) 0.011(6) -0.029(9) -0.025(8)
C39 0.035(7) 0.039(7) 0.038(7) -0.013(6) -0.002(5) -0.009(6)
C40 0.043(8) 0.033(6) 0.037(7) -0.011(6) -0.001(6) -0.012(6)
C41 0.055(9) 0.039(7) 0.042(8) -0.019(6) 0.008(7) -0.013(7)
C42 0.039(7) 0.020(5) 0.043(7) -0.001(5) -0.002(6) -0.011(5)
Cu1 0.0448(10) 0.0338(8) 0.0352(8) -0.0109(7) -0.0017(7) -0.0006(7)
Cu2 0.0495(10) 0.0307(8) 0.0326(8) -0.0085(7) 0.0121(7) -0.0128(7)
Cu3 0.0464(10) 0.0265(7) 0.0358(8) -0.0073(6) 0.0073(7) -0.0109(7)
Cl1 0.0392(19) 0.061(2) 0.0471(19) -0.0221(17) 0.0042(15) -0.0014(16)
Cl2 0.0372(17) 0.0491(18) 0.0340(15) -0.0157(14) 0.0043(13) -0.0099(14)
Cl3 0.054(2) 0.059(2) 0.0391(18) -0.0196(17) 0.0121(16) -0.0123(18)
OW2 0.203(11) 0.203(11) 0.203(11) -0.066(4) 0.0076(11) -0.035(2)
OW1 0.297(17) 0.297(17) 0.297(17) -0.096(6) 0.0113(12) -0.051(3)
OW3 0.261(15) 0.261(15) 0.261(15) -0.084(5) 0.0098(12) -0.045(3)

loop_
_atom_type_symbol
_atom_type_description
_atom_type_scat_dispersion_real
_atom_type_scat_dispersion_imag
_atom_type_scat_source
C C 0.0033 0.0016 'International Tables Vol C Tables 4.2.6.8 and 6.1.1.4'
H H 0.0000 0.0000 'International Tables Vol C Tables 4.2.6.8 and 6.1.1.4'
Cl Cl 0.1484 0.1585 'International Tables Vol C Tables 4.2.6.8 and 6.1.1.4'
Cu Cu 0.3201 1.2651 'International Tables Vol C Tables 4.2.6.8 and 6.1.1.4'
N N 0.0061 0.0033 'International Tables Vol C Tables 4.2.6.8 and 6.1.1.4'
O O 0.0106 0.0060 'International Tables Vol C Tables 4.2.6.8 and 6.1.1.4'
Si Si 0.0817 0.0704 'International Tables Vol C Tables 4.2.6.8 and 6.1.1.4'
W W -0.8490 6.8722 'International Tables Vol C Tables 4.2.6.8 and 6.1.1.4'

loop_
_geom_angle_atom_site_label_1
_geom_angle_atom_site_label_2
_geom_angle_atom_site_label_3
_geom_angle
_geom_angle_site_symmetry_1
_geom_angle_site_symmetry_3
C42 O23 Cu1 132.9(8) . .
C42 O24 Cu2 126.6(9) . .
C37 N13 C41 120.4(12) . .
C37 N13 Cu3 116.7(10) . 2_665
C41 N13 Cu3 122.9(10) . 2_665
O12 W1 O5 101.3(6) . .
O12 W1 O17 101.9(6) . .
O5 W1 O17 89.4(6) . .
O12 W1 O21 100.0(6) . .
O5 W1 O21 88.0(6) . .
O17 W1 O21 158.0(6) . .
O12 W1 O10 101.5(6) . .
O5 W1 O10 157.2(6) . .
O17 W1 O10 87.7(5) . .
O21 W1 O10 86.3(6) . .
O12 W1 O4 157.6(6) . .
O5 W1 O4 65.0(5) . .
O17 W1 O4 95.8(5) . .
O21 W1 O4 63.4(5) . .
O10 W1 O4 92.8(6) . .
O12 W1 O1 157.7(6) . 2_566
O5 W1 O1 94.3(5) . 2_566
O17 W1 O1 62.1(5) . 2_566
O21 W1 O1 96.4(5) . 2_566
O10 W1 O1 64.4(5) . 2_566
O4 W1 O1 44.7(5) . 2_566
O14 W2 O21 99.6(6) . .
O14 W2 O9 100.3(6) . .
O21 W2 O9 89.5(6) . .
O14 W2 O13 100.7(6) . .
O21 W2 O13 87.7(6) . .
O9 W2 O13 159.0(6) . .
O14 W2 O16 101.7(6) . .
O21 W2 O16 158.7(6) . .
O9 W2 O16 88.0(4) . .
O13 W2 O16 87.1(5) . .
O14 W2 O4 157.8(5) . .
O21 W2 O4 63.6(5) . .
O9 W2 O4 94.1(6) . .
O13 W2 O4 66.1(5) . .
O16 W2 O4 95.5(6) . .
O14 W2 O2 156.6(6) . 2_566
O21 W2 O2 97.9(6) . 2_566
O9 W2 O2 64.3(5) . 2_566
O13 W2 O2 95.5(6) . 2_566
O16 W2 O2 62.1(6) . 2_566
O4 W2 O2 45.5(5) . 2_566
O7 W3 O10 102.2(6) . 2_566
O7 W3 O22 100.8(6) . .
O10 W3 O22 88.6(6) 2_566 .
O7 W3 O20 100.3(6) . .
O10 W3 O20 157.6(6) 2_566 .
O22 W3 O20 88.1(6) . .
O7 W3 O19 101.3(6) . .
O10 W3 O19 88.8(4) 2_566 .
O22 W3 O19 157.8(6) . .
O20 W3 O19 86.0(6) . .
O7 W3 O3 155.8(5) . .
O10 W3 O3 95.3(6) 2_566 .
O22 W3 O3 62.6(6) . .
O20 W3 O3 63.6(5) . .
O19 W3 O3 95.7(6) . .
O7 W3 O1 156.9(5) . .
O10 W3 O1 63.3(5) 2_566 .
O22 W3 O1 96.8(6) . .
O20 W3 O1 95.1(6) . .
O19 W3 O1 62.6(5) . .
O3 W3 O1 47.3(5) . .
O6 W4 O20 100.5(6) . .
O6 W4 O5 101.3(6) . .
O20 W4 O5 158.1(6) . .
O6 W4 O13 99.4(6) . .
O20 W4 O13 90.1(6) . .
O5 W4 O13 87.8(6) . .
O6 W4 O15 100.9(6) . .
O20 W4 O15 88.1(6) . .
O5 W4 O15 86.4(6) . .
O13 W4 O15 159.6(6) . .
O6 W4 O3 155.3(5) . .
O20 W4 O3 62.3(6) . .
O5 W4 O3 96.5(6) . .
O13 W4 O3 98.4(5) . .
O15 W4 O3 63.0(5) . .
O6 W4 O4 156.3(5) . .
O20 W4 O4 96.6(6) . .
O5 W4 O4 63.0(5) . .
O13 W4 O4 64.2(5) . .
O15 W4 O4 95.9(5) . .
O3 W4 O4 48.5(5) . .
O8 W5 O15 102.0(6) . .
O8 W5 O18 100.6(5) . .
O15 W5 O18 88.4(6) . .
O8 W5 O9 99.0(6) . 2_566
O15 W5 O9 159.0(6) . 2_566
O18 W5 O9 88.7(5) . 2_566
O8 W5 O22 100.8(6) . .
O15 W5 O22 89.0(6) . .
O18 W5 O22 158.5(6) . .
O9 W5 O22 86.1(6) 2_566 .
O8 W5 O3 157.5(5) . .
O15 W5 O3 65.0(6) . .
O18 W5 O3 97.3(5) . .
O9 W5 O3 94.8(6) 2_566 .
O22 W5 O3 62.4(6) . .
O8 W5 O2 154.5(5) . .
O15 W5 O2 96.8(6) . .
O18 W5 O2 62.6(5) . .
O9 W5 O2 63.6(5) 2_566 .
O22 W5 O2 96.5(6) . .
O3 W5 O2 47.8(5) . .
O11 W6 O19 100.3(6) . 2_566
O11 W6 O17 101.0(6) . .
O19 W6 O17 88.5(5) 2_566 .
O11 W6 O16 100.7(6) . 2_566
O19 W6 O16 88.0(5) 2_566 2_566
O17 W6 O16 158.2(6) . 2_566
O11 W6 O18 101.2(6) . .
O19 W6 O18 158.5(6) 2_566 .
O17 W6 O18 86.2(6) . .
O16 W6 O18 89.2(5) 2_566 .
O11 W6 O2 157.8(6) . .
O19 W6 O2 95.2(6) 2_566 .
O17 W6 O2 95.1(6) . .
O16 W6 O2 63.9(6) 2_566 .
O18 W6 O2 64.6(5) . .
O11 W6 O1 157.7(6) . 2_566
O19 W6 O1 65.7(5) 2_566 2_566
O17 W6 O1 63.0(5) . 2_566
O16 W6 O1 96.1(6) 2_566 2_566
O18 W6 O1 93.4(5) . 2_566
O2 W6 O1 44.4(5) . 2_566
O4 Si1 O4 180.0(10) . 2_566
O4 Si1 O1 68.7(7) . 2_566
O4 Si1 O1 111.3(7) 2_566 2_566
O4 Si1 O1 111.3(7) . .
O4 Si1 O1 68.7(7) 2_566 .
O1 Si1 O1 180.000(2) 2_566 .
O4 Si1 O2 70.0(7) . 2_566
O4 Si1 O2 110.0(7) 2_566 2_566
O1 Si1 O2 113.2(7) 2_566 2_566
O1 Si1 O2 66.8(7) . 2_566
O4 Si1 O2 110.0(7) . .
O4 Si1 O2 70.0(7) 2_566 .
O1 Si1 O2 66.8(7) 2_566 .
O1 Si1 O2 113.2(7) . .
O2 Si1 O2 180.0(8) 2_566 .
O4 Si1 O3 105.5(7) . 2_566
O4 Si1 O3 74.5(7) 2_566 2_566
O1 Si1 O3 71.8(7) 2_566 2_566
O1 Si1 O3 108.2(7) . 2_566
O2 Si1 O3 71.6(7) 2_566 2_566
O2 Si1 O3 108.4(7) . 2_566
O4 Si1 O3 74.5(7) . .
O4 Si1 O3 105.5(7) 2_566 .
O1 Si1 O3 108.2(7) 2_566 .
O1 Si1 O3 71.8(7) . .
O2 Si1 O3 108.4(7) 2_566 .
O2 Si1 O3 71.6(7) . .
O3 Si1 O3 180.0(9) 2_566 .
Si1 O1 O2 56.8(7) . 2_566
Si1 O1 O4 55.6(6) . 2_566
O2 O1 O4 94.6(9) 2_566 2_566
Si1 O1 W6 124.1(8) . 2_566
O2 O1 W6 67.3(7) 2_566 2_566
O4 O1 W6 135.9(8) 2_566 2_566
Si1 O1 W1 122.7(7) . 2_566
O2 O1 W1 133.5(9) 2_566 2_566
O4 O1 W1 67.2(6) 2_566 2_566
W6 O1 W1 95.7(5) 2_566 2_566
Si1 O1 W3 119.0(7) . .
O2 O1 W3 129.4(8) 2_566 .
O4 O1 W3 125.6(8) 2_566 .
W6 O1 W3 94.4(5) 2_566 .
W1 O1 W3 93.4(5) 2_566 .
Si1 O2 O1 56.4(7) . 2_566
Si1 O2 O4 54.7(6) . 2_566
O1 O2 O4 94.1(9) 2_566 2_566
Si1 O2 W6 124.6(8) . .
O1 O2 W6 68.3(7) 2_566 .
O4 O2 W6 134.4(9) 2_566 .
Si1 O2 W2 121.2(8) . 2_566
O1 O2 W2 134.9(9) 2_566 2_566
O4 O2 W2 66.4(6) 2_566 2_566
W6 O2 W2 96.0(6) . 2_566
Si1 O2 W5 119.2(8) . .
O1 O2 W5 128.3(9) 2_566 .
O4 O2 W5 126.5(9) 2_566 .
W6 O2 W5 94.9(5) . .
W2 O2 W5 93.8(5) 2_566 .
Si1 O3 W5 121.4(7) . .
Si1 O3 W3 121.9(7) . .
W5 O3 W3 97.7(5) . .
Si1 O3 W4 118.1(7) . .
W5 O3 W4 95.6(5) . .
W3 O3 W4 96.3(5) . .
Si1 O4 O1 55.7(6) . 2_566
Si1 O4 O2 55.3(6) . 2_566
O1 O4 O2 94.6(9) 2_566 2_566
Si1 O4 W1 123.8(7) . .
O1 O4 W1 68.1(6) 2_566 .
O2 O4 W1 136.6(9) 2_566 .
Si1 O4 W2 123.3(7) . .
O1 O4 W2 135.1(9) 2_566 .
O2 O4 W2 68.0(6) 2_566 .
W1 O4 W2 95.9(5) . .
Si1 O4 W4 118.9(7) . .
O1 O4 W4 127.6(8) 2_566 .
O2 O4 W4 126.1(8) 2_566 .
W1 O4 W4 93.7(5) . .
W2 O4 W4 93.7(5) . .
W1 O5 W4 138.0(8) . .
W2 O9 W5 138.0(7) . 2_566
W3 O10 W1 138.5(7) 2_566 .
W2 O13 W4 135.9(8) . .
W5 O15 W4 136.3(8) . .
W6 O16 W2 137.5(8) 2_566 .
W6 O17 W1 138.9(8) . .
W5 O18 W6 137.4(7) . .
W6 O19 W3 136.9(7) 2_566 .
W3 O20 W4 137.6(8) . .
W2 O21 W1 136.7(8) . .
W3 O22 W5 137.0(8) . .
C1 N1 C12 117.5(13) . .
C1 N1 Cu1 129.6(11) . .
C12 N1 Cu1 112.8(8) . .
C10 N2 C11 118.3(11) . .
C10 N2 Cu1 129.6(9) . .
C11 N2 Cu1 111.8(8) . .
C13 N3 C24 117.9(12) . .
C13 N3 Cu2 128.7(10) . .
C24 N3 Cu2 113.2(8) . .
C22 N4 C23 118.6(12) . .
C22 N4 Cu2 129.2(10) . .
C23 N4 Cu2 112.2(8) . .
C34 N5 C35 117.2(15) . .
C34 N5 Cu3 131.1(14) . .
C35 N5 Cu3 111.6(10) . .
C25 N6 C36 120.9(13) . .
C25 N6 Cu3 128.7(10) . .
C36 N6 Cu3 110.3(10) . .
N1 C1 C2 121.9(16) . .
N1 C1 H1A 119.1 . .
C2 C1 H1A 119.1 . .
C3 C2 C1 119.9(15) . .
C3 C2 H2A 120.0 . .
C1 C2 H2A 120.0 . .
C2 C3 C4 119.8(14) . .
C2 C3 H3A 120.1 . .
C4 C3 H3A 120.1 . .
C3 C4 C12 116.7(14) . .
C3 C4 C5 124.8(14) . .
C12 C4 C5 118.5(12) . .
C6 C5 C4 121.4(13) . .
C6 C5 H5A 119.3 . .
C4 C5 H5A 119.3 . .
C5 C6 C7 120.8(15) . .
C5 C6 H6A 119.6 . .
C7 C6 H6A 119.6 . .
C11 C7 C8 118.6(13) . .
C11 C7 C6 119.2(13) . .
C8 C7 C6 122.2(14) . .
C9 C8 C7 117.1(16) . .
C9 C8 H8A 121.4 . .
C7 C8 H8A 121.4 . .
C8 C9 C10 121.2(16) . .
C8 C9 H9A 119.4 . .
C10 C9 H9A 119.4 . .
N2 C10 C9 121.3(14) . .
N2 C10 H10A 119.4 . .
C9 C10 H10A 119.4 . .
N2 C11 C7 123.4(11) . .
N2 C11 C12 116.7(12) . .
C7 C11 C12 119.8(12) . .
N1 C12 C4 124.1(12) . .
N1 C12 C11 115.5(12) . .
C4 C12 C11 120.3(12) . .
N3 C13 C14 121.4(14) . .
N3 C13 H13A 119.3 . .
C14 C13 H13A 119.3 . .
C15 C14 C13 121.2(14) . .
C15 C14 H14A 119.4 . .
C13 C14 H14A 119.4 . .
C14 C15 C16 118.6(14) . .
C14 C15 H15A 120.7 . .
C16 C15 H15A 120.7 . .
C15 C16 C24 117.4(14) . .
C15 C16 C17 124.0(14) . .
C24 C16 C17 118.6(15) . .
C18 C17 C16 120.5(14) . .
C18 C17 H17A 119.7 . .
C16 C17 H17A 119.7 . .
C17 C18 C19 120.9(13) . .
C17 C18 H18A 119.6 . .
C19 C18 H18A 119.6 . .
C23 C19 C20 117.5(13) . .
C23 C19 C18 119.4(13) . .
C20 C19 C18 123.1(13) . .
C21 C20 C19 119.1(14) . .
C21 C20 H20A 120.4 . .
C19 C20 H20A 120.4 . .
C20 C21 C22 119.5(15) . .
C20 C21 H21A 120.2 . .
C22 C21 H21A 120.2 . .
N4 C22 C21 122.5(16) . .
N4 C22 H22A 118.7 . .
C21 C22 H22A 118.7 . .
N4 C23 C19 122.7(12) . .
N4 C23 C24 116.3(12) . .
C19 C23 C24 121.0(13) . .
N3 C24 C16 123.3(13) . .
N3 C24 C23 117.1(12) . .
C16 C24 C23 119.5(13) . .
N6 C25 C26 122.7(17) . .
N6 C25 H25A 118.6 . .
C26 C25 H25A 118.6 . .
C27 C26 C25 117.8(18) . .
C27 C26 H26A 121.1 . .
C25 C26 H26A 121.1 . .
C26 C27 C28 122.8(17) . .
C26 C27 H27A 118.6 . .
C28 C27 H27A 118.6 . .
C29 C28 C27 125(2) . .
C29 C28 C36 119(2) . .
C27 C28 C36 115.2(16) . .
C30 C29 C28 120(2) . .
C30 C29 H29A 120.0 . .
C28 C29 H29A 120.0 . .
C29 C30 C31 120.8(19) . .
C29 C30 H30A 119.6 . .
C31 C30 H30A 119.6 . .
C35 C31 C32 117(2) . .
C35 C31 C30 121(2) . .
C32 C31 C30 122(2) . .
C33 C32 C31 118(2) . .
C33 C32 H32A 121.2 . .
C31 C32 H32A 121.2 . .
C32 C33 C34 123(2) . .
C32 C33 H33A 118.5 . .
C34 C33 H33A 118.5 . .
N5 C34 C33 119(2) . .
N5 C34 H34A 120.5 . .
C33 C34 H34A 120.5 . .
N5 C35 C31 125.6(19) . .
N5 C35 C36 115.0(12) . .
C31 C35 C36 119.4(18) . .
N6 C36 C35 119.7(13) . .
N6 C36 C28 120.3(16) . .
C35 C36 C28 119.8(15) . .
N13 C37 C38 121.4(14) . .
N13 C37 H37A 119.3 . .
C38 C37 H37A 119.3 . .
C39 C38 C37 119.7(14) . .
C39 C38 H38A 120.2 . .
C37 C38 H38A 120.2 . .
C38 C39 C40 118.3(13) . .
C38 C39 C42 119.3(12) . .
C40 C39 C42 122.4(12) . .
C39 C40 C41 119.2(12) . .
C39 C40 H40A 120.4 . .
C41 C40 H40A 120.4 . .
N13 C41 C40 121.0(13) . .
N13 C41 H41A 119.5 . .
C40 C41 H41A 119.5 . .
O23 C42 O24 130.2(11) . .
O23 C42 C39 115.0(11) . .
O24 C42 C39 114.8(11) . .
O23 Cu1 N1 89.6(4) . .
O23 Cu1 N2 172.0(5) . .
N1 Cu1 N2 82.4(4) . .
O23 Cu1 Cl1 92.0(4) . .
N1 Cu1 Cl1 165.5(4) . .
N2 Cu1 Cl1 96.0(3) . .
O23 Cu1 Cl2 89.0(3) . .
N1 Cu1 Cl2 98.3(3) . .
N2 Cu1 Cl2 90.9(3) . .
Cl1 Cu1 Cl2 96.13(13) . .
O23 Cu1 Cu2 73.5(3) . .
N1 Cu1 Cu2 137.6(3) . .
N2 Cu1 Cu2 111.7(3) . .
Cl1 Cu1 Cu2 56.37(11) . .
Cl2 Cu1 Cu2 44.27(8) . .
O24 Cu2 N3 171.2(4) . .
O24 Cu2 N4 90.6(4) . .
N3 Cu2 N4 81.2(4) . .
O24 Cu2 Cl2 92.7(3) . .
N3 Cu2 Cl2 95.8(3) . .
N4 Cu2 Cl2 171.9(3) . .
O24 Cu2 Cl1 91.3(3) . .
N3 Cu2 Cl1 86.0(3) . .
N4 Cu2 Cl1 93.2(3) . .
Cl2 Cu2 Cl1 94.02(12) . .
O24 Cu2 Cl3 94.0(3) . .
N3 Cu2 Cl3 88.9(3) . .
N4 Cu2 Cl3 87.3(3) . .
Cl2 Cu2 Cl3 85.17(12) . .
Cl1 Cu2 Cl3 174.70(13) . .
O24 Cu2 Cu1 76.5(3) . .
N3 Cu2 Cu1 106.7(3) . .
N4 Cu2 Cu1 132.6(3) . .
Cl2 Cu2 Cu1 55.35(9) . .
Cl1 Cu2 Cu1 43.00(8) . .
Cl3 Cu2 Cu1 138.15(10) . .
N5 Cu3 N6 82.3(5) . .
N5 Cu3 N13 92.6(5) . 2_665
N6 Cu3 N13 174.3(5) . 2_665
N5 Cu3 Cl3 168.9(4) . .
N6 Cu3 Cl3 94.5(4) . .
N13 Cu3 Cl3 90.0(4) 2_665 .
N5 Cu3 Cl2 99.6(4) . .
N6 Cu3 Cl2 87.8(3) . .
N13 Cu3 Cl2 95.7(4) 2_665 .
Cl3 Cu3 Cl2 90.87(14) . .
Cu1 Cl1 Cu2 80.63(12) . .
Cu2 Cl2 Cu1 80.38(11) . .
Cu2 Cl2 Cu3 93.60(12) . .
Cu1 Cl2 Cu3 159.82(15) . .
Cu3 Cl3 Cu2 89.87(13) . .

loop_
_geom_bond_atom_site_label_1
_geom_bond_atom_site_label_2
_geom_bond_distance
_geom_bond_site_symmetry_2
O23 C42 1.238(16) .
O23 Cu1 1.944(9) .
O24 C42 1.251(16) .
O24 Cu2 1.979(9) .
N13 C37 1.307(19) .
N13 C41 1.311(17) .
N13 Cu3 2.019(10) 2_665
W1 O12 1.688(10) .
W1 O5 1.881(14) .
W1 O17 1.889(13) .
W1 O21 1.907(14) .
W1 O10 1.913(10) .
W1 O4 2.377(14) .
W1 O1 2.393(14) 2_566
W2 O14 1.672(9) .
W2 O21 1.890(14) .
W2 O9 1.892(10) .
W2 O13 1.900(14) .
W2 O16 1.909(11) .
W2 O4 2.377(13) .
W2 O2 2.405(15) 2_566
W3 O7 1.670(9) .
W3 O10 1.869(10) 2_566
W3 O22 1.875(15) .
W3 O20 1.894(15) .
W3 O19 1.935(11) .
W3 O3 2.344(14) .
W3 O1 2.468(14) .
W4 O6 1.649(9) .
W4 O20 1.897(14) .
W4 O5 1.899(14) .
W4 O13 1.907(14) .
W4 O15 1.912(14) .
W4 O3 2.403(14) .
W4 O4 2.458(14) .
W5 O8 1.680(9) .
W5 O15 1.869(14) .
W5 O18 1.886(13) .
W5 O9 1.896(10) 2_566
W5 O22 1.910(14) .
W5 O3 2.333(14) .
W5 O2 2.437(16) .
W6 O11 1.688(10) .
W6 O19 1.872(10) 2_566
W6 O17 1.875(13) .
W6 O16 1.876(11) 2_566
W6 O18 1.895(13) .
W6 O2 2.343(15) .
W6 O1 2.358(14) 2_566
Si1 O4 1.607(13) .
Si1 O4 1.607(13) 2_566
Si1 O1 1.609(13) 2_566
Si1 O1 1.609(13) .
Si1 O2 1.618(16) 2_566
Si1 O2 1.618(16) .
Si1 O3 1.688(14) 2_566
Si1 O3 1.688(14) .
O1 O2 1.78(2) 2_566
O1 O4 1.815(19) 2_566
O1 W6 2.358(14) 2_566
O1 W1 2.393(14) 2_566
O2 O1 1.78(2) 2_566
O2 O4 1.85(2) 2_566
O2 W2 2.405(15) 2_566
O4 O1 1.815(19) 2_566
O4 O2 1.85(2) 2_566
O9 W5 1.896(10) 2_566
O10 W3 1.869(10) 2_566
O16 W6 1.876(11) 2_566
O19 W6 1.872(10) 2_566
N1 C1 1.342(17) .
N1 C12 1.357(17) .
N1 Cu1 1.997(11) .
N2 C10 1.326(17) .
N2 C11 1.363(16) .
N2 Cu1 1.997(10) .
N3 C13 1.327(16) .
N3 C24 1.347(17) .
N3 Cu2 1.997(10) .
N4 C22 1.314(17) .
N4 C23 1.357(17) .
N4 Cu2 2.027(11) .
N5 C34 1.32(2) .
N5 C35 1.37(2) .
N5 Cu3 2.013(12) .
N6 C25 1.326(19) .
N6 C36 1.332(18) .
N6 Cu3 2.019(11) .
C1 C2 1.40(2) .
C1 H1A 0.9300 .
C2 C3 1.37(2) .
C2 H2A 0.9300 .
C3 C4 1.40(2) .
C3 H3A 0.9300 .
C4 C12 1.400(18) .
C4 C5 1.41(2) .
C5 C6 1.34(2) .
C5 H5A 0.9300 .
C6 C7 1.45(2) .
C6 H6A 0.9300 .
C7 C11 1.365(19) .
C7 C8 1.42(2) .
C8 C9 1.37(2) .
C8 H8A 0.9300 .
C9 C10 1.40(2) .
C9 H9A 0.9300 .
C10 H10A 0.9300 .
C11 C12 1.434(17) .
C13 C14 1.39(2) .
C13 H13A 0.9300 .
C14 C15 1.35(2) .
C14 H14A 0.9300 .
C15 C16 1.39(2) .
C15 H15A 0.9300 .
C16 C24 1.398(19) .
C16 C17 1.45(2) .
C17 C18 1.34(2) .
C17 H17A 0.9300 .
C18 C19 1.419(19) .
C18 H18A 0.9300 .
C19 C23 1.381(18) .
C19 C20 1.41(2) .
C20 C21 1.35(3) .
C20 H20A 0.9300 .
C21 C22 1.39(2) .
C21 H21A 0.9300 .
C22 H22A 0.9300 .
C23 C24 1.402(19) .
C25 C26 1.38(2) .
C25 H25A 0.9300 .
C26 C27 1.32(3) .
C26 H26A 0.9300 .
C27 C28 1.43(3) .
C27 H27A 0.9300 .
C28 C29 1.43(3) .
C28 C36 1.43(2) .
C29 C30 1.35(4) .
C29 H29A 0.9300 .
C30 C31 1.44(3) .
C30 H30A 0.9300 .
C31 C35 1.38(2) .
C31 C32 1.38(3) .
C32 C33 1.37(4) .
C32 H32A 0.9300 .
C33 C34 1.43(3) .
C33 H33A 0.9300 .
C34 H34A 0.9300 .
C35 C36 1.41(2) .
C37 C38 1.413(19) .
C37 H37A 0.9300 .
C38 C39 1.342(19) .
C38 H38A 0.9300 .
C39 C40 1.386(18) .
C39 C42 1.530(17) .
C40 C41 1.408(18) .
C40 H40A 0.9300 .
C41 H41A 0.9300 .
Cu1 Cl1 2.258(4) .
Cu1 Cl2 2.726(4) .
Cu1 Cu2 3.266(2) .
Cu2 Cl2 2.313(4) .
Cu2 Cl1 2.757(4) .
Cu2 Cl3 2.938(5) .
Cu3 N13 2.019(10) 2_665
Cu3 Cl3 2.257(4) .
Cu3 Cl2 2.748(4) .
